data_4503634
loop_
_publ_author_name
'Rossin, Andrea'
'Ienco, Andrea'
'Costantino, Ferdinando'
'Montini, Tiziano'
'Di Credico, Barbara'
'Caporali, Maria'
'Gonsalvi, Luca'
'Fornasiero, Paolo'
'Peruzzini, Maurizio'

_publ_section_title
;
 Phase Transitions and CO2Adsorption Properties of Polymeric Magnesium
 Formate
;
_journal_issue 9
_journal_name_full 'Crystal Growth &amp; Design'
_journal_page_first 3302
_journal_paper_doi 10.1021/cg800181q
_journal_volume 8
_journal_year 2008
_chemical_compound_source 'synthesis as described'
_chemical_formula_moiety 'C3 H3 Mg O6, C2 H8 N'
_chemical_formula_sum 'C5 H11 Mg N O6'
_chemical_formula_weight 205.46
_chemical_name_systematic
;
 ?
;
_space_group_IT_number 167
_symmetry_cell_setting trigonal
_symmetry_Int_Tables_number 167
_symmetry_space_group_name_Hall '-R 3 2"c'
_symmetry_space_group_name_H-M 'R -3 c :H'
_atom_sites_solution_hydrogens geom
_atom_sites_solution_primary direct
_atom_sites_solution_secondary difmap
_audit_creation_date 2008-04-28T16:14:57-00:00
_audit_creation_method 'WinGX routine CIF_UPDATE'
_cell_angle_alpha 90
_cell_angle_beta 90
_cell_angle_gamma 120
_cell_formula_units_Z 6
_cell_length_a 8.149(3)
_cell_length_b 8.149(3)
_cell_length_c 22.598(8)
_cell_measurement_reflns_used 25
_cell_measurement_temperature 293(2)
_cell_measurement_theta_max 11.87
_cell_measurement_theta_min 5.677
_cell_measurement_wavelength 0.71073
_cell_volume 1299.6(8)
_computing_cell_refinement 'CAD4 Express (Enraf Nonius, 1994)'
_computing_data_collection 'CAD4 Express (Enraf Nonius, 1994)'
_computing_data_reduction 'XCAD4 (Harms & Wocadlo, 1995)'
_computing_molecular_graphics 'Ortep-3 for Windows (Farrugia, 1997)'
_computing_publication_material 'WinGX publication routines (Farrugia, 1999)'
_computing_structure_refinement 'SHELXL-97 (Sheldrick, 1997)'
_computing_structure_solution 'SHELXS-86 (Sheldrick, 1986)'
_diffrn_ambient_temperature 293(2)
_diffrn_detector 'scintillation LiI'
_diffrn_detector_dtime 1.195
_diffrn_measured_fraction_theta_full 1
_diffrn_measured_fraction_theta_max 1
_diffrn_measurement_device '\k-geometry diffractometer'
_diffrn_measurement_device_type 'Enraf Nonius CAD4'
_diffrn_measurement_method 'non-profiled omega/2theta scans'
_diffrn_orient_matrix_type
;
  x-axis points to radiation source
  the matrix is specified in reciprocal space
;
_diffrn_orient_matrix_UB_11 -0.019762
_diffrn_orient_matrix_UB_12 -0.100081
_diffrn_orient_matrix_UB_13 -0.076101
_diffrn_orient_matrix_UB_21 -0.08073
_diffrn_orient_matrix_UB_22 0.030953
_diffrn_orient_matrix_UB_23 -0.063059
_diffrn_orient_matrix_UB_31 0.008177
_diffrn_orient_matrix_UB_32 0.063915
_diffrn_orient_matrix_UB_33 -0.088642
_diffrn_radiation_monochromator graphite
_diffrn_radiation_probe x-ray
_diffrn_radiation_type MoK\a
_diffrn_radiation_wavelength 0.71069
_diffrn_reflns_av_R_equivalents 0.0236
_diffrn_reflns_av_unetI/netI 0.0205
_diffrn_reflns_limit_h_max 0
_diffrn_reflns_limit_h_min -9
_diffrn_reflns_limit_k_max 9
_diffrn_reflns_limit_k_min -4
_diffrn_reflns_limit_l_max 14
_diffrn_reflns_limit_l_min -26
_diffrn_reflns_number 710
_diffrn_reflns_theta_full 24.96
_diffrn_reflns_theta_max 24.96
_diffrn_reflns_theta_min 3.4
_diffrn_source 'Enraf Nonius FR590'
_diffrn_standards_decay_% 25
_diffrn_standards_interval_time 160
_diffrn_standards_number 3
_exptl_absorpt_coefficient_mu 0.205
_exptl_absorpt_correction_type none
_exptl_crystal_colour colourless
_exptl_crystal_density_diffrn 1.575
_exptl_crystal_density_method 'not measured'
_exptl_crystal_description cubic
_exptl_crystal_F_000 648
_exptl_crystal_size_max 0.02
_exptl_crystal_size_mid 0.015
_exptl_crystal_size_min 0.01
_refine_diff_density_max 0.488
_refine_diff_density_min -0.284
_refine_diff_density_rms 0.082
_refine_ls_extinction_method none
_refine_ls_goodness_of_fit_ref 1.445
_refine_ls_hydrogen_treatment mixed
_refine_ls_matrix_type full
_refine_ls_number_parameters 22
_refine_ls_number_reflns 259
_refine_ls_number_restraints 0
_refine_ls_restrained_S_all 1.445
_refine_ls_R_factor_all 0.0471
_refine_ls_R_factor_gt 0.043
_refine_ls_shift/su_max 0.001
_refine_ls_shift/su_mean 0
_refine_ls_structure_factor_coef Fsqd
_refine_ls_weighting_details 'calc w=1/[\s^2^(Fo^2^)+(0.0596P)^2^+1.2416P] where P=(Fo^2^+2Fc^2^)/3'
_refine_ls_weighting_scheme calc
_refine_ls_wR_factor_gt 0.116
_refine_ls_wR_factor_ref 0.1203
_reflns_number_gt 239
_reflns_number_total 259
_reflns_threshold_expression >2sigma(I)
_cod_data_source_file cg800181q-file004.cif
_cod_data_source_block ai23c
_cod_original_sg_symbol_H-M 'R -3 c'
_cod_database_code 4503634

loop_
_symmetry_equiv_pos_as_xyz
'x, y, z'
'-y, x-y, z'
'-x+y, -x, z'
'x-y, -y, -z+1/2'
'-x, -x+y, -z+1/2'
'y, x, -z+1/2'
'x+2/3, y+1/3, z+1/3'
'-y+2/3, x-y+1/3, z+1/3'
'-x+y+2/3, -x+1/3, z+1/3'
'x-y+2/3, -y+1/3, -z+5/6'
'-x+2/3, -x+y+1/3, -z+5/6'
'y+2/3, x+1/3, -z+5/6'
'x+1/3, y+2/3, z+2/3'
'-y+1/3, x-y+2/3, z+2/3'
'-x+y+1/3, -x+2/3, z+2/3'
'x-y+1/3, -y+2/3, -z+7/6'
'-x+1/3, -x+y+2/3, -z+7/6'
'y+1/3, x+2/3, -z+7/6'
'-x, -y, -z'
'y, -x+y, -z'
'x-y, x, -z'
'-x+y, y, z-1/2'
'x, x-y, z-1/2'
'-y, -x, z-1/2'
'-x+2/3, -y+1/3, -z+1/3'
'y+2/3, -x+y+1/3, -z+1/3'
'x-y+2/3, x+1/3, -z+1/3'
'-x+y+2/3, y+1/3, z-1/6'
'x+2/3, x-y+1/3, z-1/6'
'-y+2/3, -x+1/3, z-1/6'
'-x+1/3, -y+2/3, -z+2/3'
'y+1/3, -x+y+2/3, -z+2/3'
'x-y+1/3, x+2/3, -z+2/3'
'-x+y+1/3, y+2/3, z+1/6'
'x+1/3, x-y+2/3, z+1/6'
'-y+1/3, -x+2/3, z+1/6'

loop_
_atom_site_label
_atom_site_type_symbol
_atom_site_fract_x
_atom_site_fract_y
_atom_site_fract_z
_atom_site_U_iso_or_equiv
_atom_site_adp_type
_atom_site_occupancy
_atom_site_symmetry_multiplicity
_atom_site_calc_flag
_atom_site_refinement_flags
Mg1 Mg 1 0 0 0.0174(6) Uani 1 6 d S
O1 O 0.7894(2) 0.0002(2) 0.05287(7) 0.0291(6) Uani 1 1 d .
C1 C 0.6667 -0.1286(4) 0.0833 0.0244(8) Uani 1 2 d S
H1 H 0.6667 -0.235(5) 0.0833 0.029 Uiso 1 2 d S
C2 C 1 0 0.1957(3) 0.0553(15) Uiso 1 3 d S
N1 N 1.0907(11) 0.0907(11) 0.25 0.0333(18) Uiso 0.33 2 d SP

loop_
_atom_site_aniso_label
_atom_site_aniso_U_11
_atom_site_aniso_U_22
_atom_site_aniso_U_33
_atom_site_aniso_U_23
_atom_site_aniso_U_13
_atom_site_aniso_U_12
Mg1 0.0182(7) 0.0182(7) 0.0158(8) 0 0 0.0091(3)
O1 0.0270(9) 0.0281(10) 0.0319(10) 0.0056(7) 0.0109(6) 0.0135(7)
C1 0.0228(16) 0.0204(12) 0.0308(16) 0.0011(6) 0.0022(13) 0.0114(8)

loop_
_atom_type_symbol
_atom_type_description
_atom_type_scat_dispersion_real
_atom_type_scat_dispersion_imag
_atom_type_scat_source
C C 0.0033 0.0016 'International Tables Vol C Tables 4.2.6.8 and 6.1.1.4'
H H 0 0 'International Tables Vol C Tables 4.2.6.8 and 6.1.1.4'
N N 0.0061 0.0033 'International Tables Vol C Tables 4.2.6.8 and 6.1.1.4'
O O 0.0106 0.006 'International Tables Vol C Tables 4.2.6.8 and 6.1.1.4'
Mg Mg 0.0486 0.0363 'International Tables Vol C Tables 4.2.6.8 and 6.1.1.4'

loop_
_geom_angle_atom_site_label_1
_geom_angle_atom_site_label_2
_geom_angle_atom_site_label_3
_geom_angle
_geom_angle_site_symmetry_1
_geom_angle_site_symmetry_3
O1 Mg1 O1 180.00(7) 3_765 21_545
O1 Mg1 O1 90.60(7) 3_765 2_645
O1 Mg1 O1 89.40(7) 21_545 2_645
O1 Mg1 O1 90.60(7) 3_765 .
O1 Mg1 O1 89.40(7) 21_545 .
O1 Mg1 O1 90.60(7) 2_645 .
O1 Mg1 O1 89.40(7) 3_765 19_755
O1 Mg1 O1 90.60(7) 21_545 19_755
O1 Mg1 O1 89.40(7) 2_645 19_755
O1 Mg1 O1 180.00(7) . 19_755
O1 Mg1 O1 89.40(7) 3_765 20_665
O1 Mg1 O1 90.60(7) 21_545 20_665
O1 Mg1 O1 180.00(11) 2_645 20_665
O1 Mg1 O1 89.40(7) . 20_665
O1 Mg1 O1 90.60(7) 19_755 20_665
C1 O1 Mg1 129.34(18) . .
O1 C1 O1 127.2(3) 17_654 .
O1 C1 H1 116.39(16) 17_654 .
O1 C1 H1 116.39(16) . .
N1 C2 N1 53.1(6) . 2_645
N1 C2 N1 53.1(6) . 3_765
N1 C2 N1 53.1(6) 2_645 3_765
N1 N1 N1 60.000(2) 2_645 3_765
N1 N1 C2 63.4(3) 2_645 .
N1 N1 C2 63.4(3) 3_765 .
N1 N1 C2 63.4(3) 2_645 4
N1 N1 C2 63.4(3) 3_765 4
C2 N1 C2 117.8(7) . 4

loop_
_geom_bond_atom_site_label_1
_geom_bond_atom_site_label_2
_geom_bond_distance
_geom_bond_site_symmetry_2
Mg1 O1 2.0914(15) 3_765
Mg1 O1 2.0914(15) 21_545
Mg1 O1 2.0914(15) 2_645
Mg1 O1 2.0914(15) .
Mg1 O1 2.0914(15) 19_755
Mg1 O1 2.0914(15) 20_665
O1 C1 1.235(2) .
C1 O1 1.235(2) 17_654
C1 H1 0.87(4) .
C2 N1 1.432(7) .
C2 N1 1.432(7) 2_645
C2 N1 1.432(7) 3_765
N1 N1 1.280(16) 2_645
N1 N1 1.280(16) 3_765
N1 C2 1.432(7) 4
